data_1552686
loop_
_publ_author_name
'Sun, Na'
'Zheng, Guijuan'
'He, Meijun'
'Feng, Yuanyuan'
'Liu, Junjun'
'Wang, Meicheng'
'Zhang, Hanqi'
'Zhou, Junfei'
'Yao, Guangmin'

_publ_section_title
;
 Grayanane Diterpenoids from the Leaves of <i>Rhododendron auriculatum</i>
 and Their Analgesic Activities.
;
_journal_issue 7
_journal_name_full 'Journal of natural products'
_journal_page_first 1849
_journal_page_last 1860
_journal_paper_doi 10.1021/acs.jnatprod.9b00095
_journal_volume 82
_journal_year 2019
_chemical_absolute_configuration ad
_chemical_formula_moiety 'C20 H32 O6'
_chemical_formula_sum 'C20 H32 O6'
_chemical_formula_weight 368.46
_space_group_crystal_system monoclinic
_space_group_IT_number 4
_space_group_name_Hall 'P 2yb'
_space_group_name_H-M_alt 'P 1 21 1'
_atom_sites_solution_hydrogens geom
_atom_sites_solution_primary direct
_atom_sites_solution_secondary difmap
_audit_creation_date 2017-11-22
_audit_creation_method
;
Olex2 1.2
(compiled 2017.03.28 svn.r3405 for OlexSys, GUI svn.r5337)
;
_cell_angle_alpha 90.00
_cell_angle_beta 100.3517(16)
_cell_angle_gamma 90.00
_cell_formula_units_Z 2
_cell_length_a 7.21196(13)
_cell_length_b 11.84870(16)
_cell_length_c 11.19881(17)
_cell_measurement_reflns_used 12299
_cell_measurement_temperature 293(2)
_cell_measurement_theta_max 72.3520
_cell_measurement_theta_min 3.7190
_cell_volume 941.39(3)
_computing_cell_refinement 'CrysAlisPro 1.171.39.33c (Rigaku OD, 2017)'
_computing_data_collection 'CrysAlisPro 1.171.39.33c (Rigaku OD, 2017)'
_computing_data_reduction 'CrysAlisPro 1.171.39.33c (Rigaku OD, 2017)'
_computing_molecular_graphics 'Olex2 (Dolomanov et al., 2009)'
_computing_publication_material 'Olex2 (Dolomanov et al., 2009)'
_computing_structure_refinement 'ShelXL (Sheldrick, 2015)'
_computing_structure_solution 'ShelXS (Sheldrick, 2008)'
_diffrn_ambient_temperature 293.15
_diffrn_detector 'CCD plate'
_diffrn_detector_area_resol_mean 16.0355
_diffrn_detector_type Eos
_diffrn_measured_fraction_theta_full 0.999
_diffrn_measured_fraction_theta_max 0.999
_diffrn_measurement_details
;
List of Runs (angles in degrees, time in seconds):

  # Type    Start    End  Width  t~exp~   \w     \q     \k     \f   Frames
--------------------------------------------------------------------------
  1  \w    -32.00  52.00   1.00    1.00    --   35.24 -57.00  30.00   84
  2  \w     19.00 103.00   1.00    1.00    --   35.24  57.00   0.00   84
  3  \w    -34.00  54.00   1.00    1.00    --   35.24 -37.00-150.00   88
  4  \w    -32.00  52.00   1.00    1.00    --   35.24 -57.00   0.00   84
  5  \w     18.00  89.00   1.00    1.00    --   35.24-125.00-180.00   71
  6  \w      9.00 103.00   1.00    1.00    --   35.24  77.00-120.00   94
  7  \w    -36.00  65.00   1.00    1.00    --   35.24 -19.00  60.00  101
  8  \w     -8.00  72.00   1.00    1.00    --   35.24 -95.00 -18.00   80
  9  \w     57.00 150.00   1.00    1.00    --  108.00 178.00 -30.00   93
 10  \w    100.00 178.00   1.00    1.00    --  108.00 111.00  60.00   78
 11  \w     38.00 116.00   1.00    1.00    --  108.00-111.00  60.00   78
 12  \w     40.00 135.00   1.00    1.00    --  108.00 -77.00-120.00   95
 13  \w     38.00 129.00   1.00    1.00    --  108.00 -30.00  60.00   91
 14  \w     40.00 135.00   1.00    1.00    --  108.00 -77.00  60.00   95
 15  \w     38.00 116.00   1.00    1.00    --  108.00-111.00-150.00   78
 16  \w     91.00 176.00   1.00    1.00    --  108.00  45.00-180.00   85
 17  \w     41.00 126.00   1.00    1.00    --  108.00 -61.00   0.00   85
 18  \w     90.00 175.00   1.00    1.00    --  108.00  61.00-150.00   85
 19  \w     38.00 129.00   1.00    1.00    --  108.00 -30.00-120.00   91
 20  \w     39.00 177.00   1.00    1.00    --  108.00   0.00 -60.00  138
 21  \w     16.00 104.00   1.00    1.00    --   35.24  37.00 120.00   88
 22  \w      9.00 103.00   1.00    1.00    --   35.24  77.00 -60.00   94
 23  \w      9.00 103.00   1.00    1.00    --   35.24  77.00  30.00   94
 24  \w    -32.00  62.00   1.00    1.00    --   35.24 -77.00-150.00   94
 25  \w      9.00 103.00   1.00    1.00    --   35.24  77.00-180.00   94
 26  \w     19.00 103.00   1.00    1.00    --   35.24  57.00-180.00   84
 27  \w      9.00 103.00   1.00    1.00    --   35.24  77.00 120.00   94
 28  \w     81.00 176.00   1.00    1.00    --  108.00  77.00  60.00   95
 29  \w     81.00 176.00   1.00    1.00    --  108.00  77.00-120.00   95
 30  \w     81.00 176.00   1.00    1.00    --  108.00  77.00 -90.00   95
 31  \w     81.00 176.00   1.00    1.00    --  108.00  77.00 120.00   95
 32  \w     81.00 176.00   1.00    1.00    --  108.00  77.00 -30.00   95
 33  \w     90.00 175.00   1.00    1.00    --  108.00  61.00 -30.00   85
 34  \w     81.00 176.00   1.00    1.00    --  108.00  77.00 -60.00   95
 35  \w     91.00 176.00   1.00    1.00    --  108.00  45.00-150.00   85
 36  \w     87.00 178.00   1.00    1.00    --  108.00  30.00 120.00   91
 37  \w     81.00 176.00   1.00    1.00    --  108.00  77.00   0.00   95
 38  \w     87.00 178.00   1.00    1.00    --  108.00  30.00-180.00   91
 39  \w     81.00 176.00   1.00    1.00    --  108.00  77.00  30.00   95
 40  \w     81.00 176.00   1.00    1.00    --  108.00  77.00  90.00   95
 41  \w     70.00 178.00   1.00    1.00    --  108.00  15.00  60.00  108
 42  \w    -32.00  52.00   1.00    1.00    --   35.24 -57.00 -90.00   84
 43  \w     19.00 103.00   1.00    1.00    --   35.24  57.00-150.00   84
 44  \w     19.00 103.00   1.00    1.00    --   35.24  57.00 120.00   84
 45  \w      9.00 103.00   1.00    1.00    --   35.24  77.00   0.00   94
 46  \w     -2.00  23.00   1.00    1.00    --   35.74  96.00  31.04   25
 47  \w     43.00  69.00   1.00    1.00    --   35.74  77.00 -90.00   26
 48  \w     87.00 113.00   1.00    1.00    --  108.00  30.00 -60.00   26
 49  \w     87.00 113.00   1.00    1.00    --  108.00  30.00 150.00   26
 50  \w     90.00 115.00   1.00    1.00    --  108.00  61.00  30.00   25
 51  \w     79.00 105.00   1.00    1.00    --  108.00 -94.00 -60.00   26
 52  \w    141.00 167.00   1.00    1.00    --  108.00  77.00-180.00   26
 53  \w     90.00 116.00   1.00    1.00    --  108.00  61.00  60.00   26
 54  \w     81.00 107.00   1.00    1.00    --  108.00  77.00-150.00   26
 55  \w     82.00 108.00   1.00    1.00    --  108.00  77.00 150.00   26
 56  \w     90.00 116.00   1.00    1.00    --  108.00  61.00-120.00   26
 57  \w     90.00 115.00   1.00    1.00    --  108.00  61.00   0.00   25
 58  \w     84.00 110.00   1.00    1.00    --  108.00  77.00-180.00   26
 59  \w     91.00 117.00   1.00    1.00    --  108.00  61.00 -90.00   26
 60  \w     92.00 118.00   1.00    1.00    --  108.00  30.00  90.00   26
 61  \w     90.00 116.00   1.00    1.00    --  108.00  61.00 150.00   26
 62  \w     87.00 112.00   1.00    1.00    --  108.00  30.00   0.00   25
 63  \w     71.00  97.00   1.00    1.00    --  108.00  15.00 -60.00   26
 64  \w     90.00 116.00   1.00    1.00    --  108.00  30.00 -30.00   26
 65  \w     90.00 115.00   1.00    1.00    --  108.00  61.00-180.00   25
;
_diffrn_measurement_device 'four-circle diffractometer'
_diffrn_measurement_device_type 'Xcalibur, Eos, Gemini'
_diffrn_measurement_method '\w scans'
_diffrn_orient_matrix_type 'CrysAlisPro convention (1999,Acta A55,543-557)'
_diffrn_orient_matrix_UB_11 -0.1046144000
_diffrn_orient_matrix_UB_12 0.1005517000
_diffrn_orient_matrix_UB_13 0.0445306000
_diffrn_orient_matrix_UB_21 0.0210831000
_diffrn_orient_matrix_UB_22 0.0668370000
_diffrn_orient_matrix_UB_23 -0.1148289000
_diffrn_orient_matrix_UB_31 -0.1891069000
_diffrn_orient_matrix_UB_32 -0.0481871000
_diffrn_orient_matrix_UB_33 -0.0662828000
_diffrn_radiation_monochromator graphite
_diffrn_radiation_probe x-ray
_diffrn_radiation_type CuK\a
_diffrn_radiation_wavelength 1.54184
_diffrn_reflns_av_R_equivalents 0.0295
_diffrn_reflns_av_unetI/netI 0.0153
_diffrn_reflns_limit_h_max 8
_diffrn_reflns_limit_h_min -8
_diffrn_reflns_limit_k_max 14
_diffrn_reflns_limit_k_min -14
_diffrn_reflns_limit_l_max 13
_diffrn_reflns_limit_l_min -13
_diffrn_reflns_number 18702
_diffrn_reflns_theta_full 66.60
_diffrn_reflns_theta_max 66.60
_diffrn_reflns_theta_min 4.01
_diffrn_source 'fine-focus sealed X-ray tube'
_diffrn_source_type 'Enhance (Cu) X-ray Source'
_exptl_absorpt_coefficient_mu 0.774
_exptl_absorpt_correction_T_max 1.00000
_exptl_absorpt_correction_T_min 0.51973
_exptl_absorpt_correction_type multi-scan
_exptl_absorpt_process_details
;
CrysAlisPro 1.171.39.33c (Rigaku Oxford Diffraction, 2017)
Empirical absorption correction using spherical harmonics,
 implemented in SCALE3 ABSPACK scaling algorithm.
;
_exptl_crystal_colour 'clear whiteish white'
_exptl_crystal_colour_lustre clear
_exptl_crystal_colour_modifier whiteish
_exptl_crystal_colour_primary white
_exptl_crystal_density_diffrn 1.300
_exptl_crystal_density_method 'not measured'
_exptl_crystal_description block
_exptl_crystal_F_000 400
_exptl_crystal_size_max 0.24
_exptl_crystal_size_mid 0.22
_exptl_crystal_size_min 0.21
_refine_diff_density_max 0.264
_refine_diff_density_min -0.211
_refine_diff_density_rms 0.045
_refine_ls_abs_structure_details 'Flack H D (1983), Acta Cryst. A39, 876-881'
_refine_ls_abs_structure_Flack -0.01(15)
_refine_ls_extinction_method none
_refine_ls_goodness_of_fit_ref 1.044
_refine_ls_hydrogen_treatment mixed
_refine_ls_matrix_type full
_refine_ls_number_parameters 250
_refine_ls_number_reflns 3345
_refine_ls_number_restraints 1
_refine_ls_restrained_S_all 1.044
_refine_ls_R_factor_all 0.0404
_refine_ls_R_factor_gt 0.0401
_refine_ls_shift/su_max 0.001
_refine_ls_shift/su_mean 0.000
_refine_ls_structure_factor_coef Fsqd
_refine_ls_weighting_details 'calc w=1/[\s^2^(Fo^2^)+(0.0834P)^2^+0.0981P] where P=(Fo^2^+2Fc^2^)/3'
_refine_ls_weighting_scheme calc
_refine_ls_wR_factor_gt 0.1067
_refine_ls_wR_factor_ref 0.1071
_reflns_number_gt 3309
_reflns_number_total 3345
_reflns_threshold_expression >2sigma(I)
_cod_data_source_file np9b00095_si_008.cif
_cod_data_source_block 171120_ygm_sn4_61_6
_cod_database_code 1552686
_chemical_oxdiff_formula 'C H O'
_reflns_odcompleteness_completeness 100.00
_reflns_odcompleteness_iscentric 1
_reflns_odcompleteness_theta 66.97
_olex2_refinement_description
;
1. Fixed Uiso
 At 1.2 times of:
  All C(H) groups, All C(H,H) groups
 At 1.5 times of:
  All C(H,H,H) groups, All O(H) groups
2.a Ternary CH refined with riding coordinates:
 C3(H3A), C1(H1A), C2(H2A), C6(H6A), C9(H9)
2.b Secondary CH2 refined with riding coordinates:
 C7(H7A,H7B), C15(H15A,H15B), C14(H14A,H14B), C11(H11A,H11B), C12(H12A,H12B)
2.c X=CH2 refined with riding coordinates:
 C20(H20A,H20B)
2.d Idealised Me refined as rotating group:
 C19(H19A,H19B,H19C), C18(H18A,H18B,H18C), C17(H17A,H17B,H17C)
2.e Idealised tetrahedral OH refined as rotating group:
 O1(H1), O3(H3), O6(H6), O4(H4)
;
_olex2_date_sample_data_collection 2017-11-20
_olex2_submission_special_instructions 'No special instructions were received'
_oxdiff_exptl_absorpt_empirical_details
;
Empirical correction (ABSPACK) includes:
- Absorption correction using spherical harmonics
- Frame scaling
;
_oxdiff_exptl_absorpt_empirical_full_max 1.992
_oxdiff_exptl_absorpt_empirical_full_min 0.636

loop_
_space_group_symop_id
_space_group_symop_operation_xyz
1 'x, y, z'
2 '-x, y+1/2, -z'

loop_
_atom_site_label
_atom_site_type_symbol
_atom_site_fract_x
_atom_site_fract_y
_atom_site_fract_z
_atom_site_U_iso_or_equiv
_atom_site_adp_type
_atom_site_occupancy
_atom_site_calc_flag
_atom_site_refinement_flags_posn
O1 O -0.05003(16) -0.50206(10) -0.51635(10) 0.0297(3) Uani 1 d .
H1 H -0.0820 -0.4357 -0.5251 0.045 Uiso 1 calc GR
O3 O 0.22705(18) -0.58778(13) -0.33436(10) 0.0408(3) Uani 1 d .
H3 H 0.1237 -0.5588 -0.3580 0.061 Uiso 1 calc GR
C8 C -0.2057(2) -0.60020(15) -0.86266(13) 0.0271(3) Uani 1 d .
O2 O 0.0380(2) -0.34958(10) -0.69096(13) 0.0393(3) Uani 1 d .
C3 C 0.3276(2) -0.59534(17) -0.43355(15) 0.0335(4) Uani 1 d .
H3A H 0.4633 -0.6001 -0.4023 0.040 Uiso 1 calc R
O6 O -0.4631(2) -0.55139(12) -1.13445(13) 0.0473(4) Uani 1 d .
H6 H -0.5629 -0.5595 -1.1819 0.071 Uiso 1 calc GR
C1 C 0.0850(2) -0.65960(13) -0.59887(14) 0.0260(3) Uani 1 d .
H1A H -0.0208 -0.6836 -0.5609 0.031 Uiso 1 calc R
C7 C -0.1698(2) -0.49487(13) -0.78320(14) 0.0294(3) Uani 1 d .
H7A H -0.2504 -0.4997 -0.7227 0.035 Uiso 1 calc R
H7B H -0.2125 -0.4304 -0.8342 0.035 Uiso 1 calc R
C15 C -0.4181(2) -0.60393(17) -0.92138(15) 0.0355(4) Uani 1 d .
H15A H -0.4855 -0.6544 -0.8760 0.043 Uiso 1 calc R
H15B H -0.4730 -0.5292 -0.9210 0.043 Uiso 1 calc R
C13 C -0.2289(3) -0.68615(15) -1.05623(15) 0.0374(4) Uani 1 d .
C5 C 0.0850(2) -0.52734(13) -0.59307(14) 0.0256(3) Uani 1 d .
C14 C -0.1111(2) -0.59943(16) -0.97508(14) 0.0322(3) Uani 1 d .
H14A H -0.1187 -0.5256 -1.0130 0.039 Uiso 1 calc R
H14B H 0.0200 -0.6223 -0.9549 0.039 Uiso 1 calc R
C2 C 0.2639(2) -0.69810(15) -0.51149(15) 0.0307(3) Uani 1 d .
H2A H 0.3611 -0.7156 -0.5596 0.037 Uiso 1 calc R
C6 C 0.0295(2) -0.46845(13) -0.71628(14) 0.0273(3) Uani 1 d .
H6A H 0.1208 -0.4876 -0.7682 0.033 Uiso 1 calc R
C9 C -0.1523(2) -0.71146(14) -0.78999(14) 0.0297(3) Uani 1 d .
H9 H -0.2299 -0.7131 -0.7266 0.036 Uiso 1 calc R
C11 C -0.2135(3) -0.81527(15) -0.87219(17) 0.0429(5) Uani 1 d .
H11A H -0.1442 -0.8807 -0.8362 0.051 Uiso 1 calc R
H11B H -0.3462 -0.8293 -0.8730 0.051 Uiso 1 calc R
C4 C 0.2870(2) -0.49628(15) -0.52322(16) 0.0324(4) Uani 1 d .
C12 C -0.1833(3) -0.80403(17) -1.00397(18) 0.0459(5) Uani 1 d .
H12A H -0.0530 -0.8217 -1.0074 0.055 Uiso 1 calc R
H12B H -0.2622 -0.8587 -1.0539 0.055 Uiso 1 calc R
O5 O -0.1923(3) -0.68867(15) -1.17722(13) 0.0550(4) Uani 1 d .
C10 C 0.0516(2) -0.71497(13) -0.72386(14) 0.0291(3) Uani 1 d .
C19 C 0.3033(3) -0.38300(17) -0.4555(2) 0.0460(5) Uani 1 d .
H19A H 0.2039 -0.3770 -0.4092 0.069 Uiso 1 calc GR
H19B H 0.2932 -0.3223 -0.5131 0.069 Uiso 1 calc GR
H19C H 0.4230 -0.3789 -0.4019 0.069 Uiso 1 calc GR
C16 C -0.4332(3) -0.64647(16) -1.05308(15) 0.0376(4) Uani 1 d .
C20 C 0.1858(3) -0.76868(19) -0.76876(19) 0.0483(5) Uani 1 d .
H20A H 0.1565 -0.8058 -0.8429 0.058 Uiso 1 calc R
H20B H 0.3089 -0.7691 -0.7260 0.058 Uiso 1 calc R
C18 C 0.4326(3) -0.4999(2) -0.6079(2) 0.0451(5) Uani 1 d .
H18A H 0.5571 -0.5046 -0.5602 0.068 Uiso 1 calc GR
H18B H 0.4221 -0.4327 -0.6565 0.068 Uiso 1 calc GR
H18C H 0.4096 -0.5648 -0.6598 0.068 Uiso 1 calc GR
C17 C -0.5857(3) -0.7344(2) -1.0925(2) 0.0536(5) Uani 1 d .
H17A H -0.7075 -0.7006 -1.0955 0.080 Uiso 1 calc GR
H17B H -0.5705 -0.7956 -1.0354 0.080 Uiso 1 calc GR
H17C H -0.5755 -0.7625 -1.1714 0.080 Uiso 1 calc GR
O4 O 0.23572(19) -0.79515(11) -0.44302(12) 0.0392(3) Uani 1 d .
H4 H 0.1726 -0.7783 -0.3917 0.059 Uiso 1 calc GR
H2 H 0.078(3) -0.315(2) -0.739(2) 0.033(5) Uiso 1 d .
H5 H -0.247(4) -0.639(2) -1.205(2) 0.042(7) Uiso 1 d .

loop_
_atom_site_aniso_label
_atom_site_aniso_U_11
_atom_site_aniso_U_22
_atom_site_aniso_U_33
_atom_site_aniso_U_23
_atom_site_aniso_U_13
_atom_site_aniso_U_12
O1 0.0306(6) 0.0286(6) 0.0303(5) 0.0009(4) 0.0064(4) 0.0026(5)
O3 0.0444(7) 0.0465(7) 0.0283(5) 0.0003(5) -0.0020(5) 0.0036(6)
C8 0.0283(8) 0.0241(7) 0.0276(7) -0.0002(6) 0.0015(6) 0.0013(6)
O2 0.0596(8) 0.0214(6) 0.0384(7) 0.0011(5) 0.0131(6) -0.0092(5)
C3 0.0250(8) 0.0359(9) 0.0363(8) -0.0023(7) -0.0033(6) -0.0007(7)
O6 0.0546(9) 0.0386(7) 0.0402(7) 0.0044(6) -0.0147(6) 0.0017(6)
C1 0.0236(7) 0.0234(7) 0.0295(8) 0.0002(6) 0.0011(6) 0.0002(6)
C7 0.0332(8) 0.0241(8) 0.0292(8) -0.0009(6) 0.0011(6) 0.0058(6)
C15 0.0315(8) 0.0387(9) 0.0333(8) -0.0007(7) -0.0022(7) 0.0020(7)
C13 0.0516(10) 0.0295(9) 0.0290(8) -0.0052(6) 0.0012(7) 0.0050(7)
C5 0.0243(7) 0.0223(7) 0.0297(8) -0.0034(5) 0.0037(6) -0.0031(5)
C14 0.0363(8) 0.0290(8) 0.0310(7) -0.0004(7) 0.0048(7) 0.0031(7)
C2 0.0264(7) 0.0308(8) 0.0322(8) 0.0021(7) -0.0017(6) 0.0037(7)
C6 0.0315(8) 0.0205(7) 0.0303(8) -0.0012(6) 0.0068(6) -0.0021(6)
C9 0.0338(8) 0.0226(7) 0.0302(8) 0.0013(7) -0.0012(6) -0.0030(6)
C11 0.0558(12) 0.0228(8) 0.0419(9) 0.0014(7) -0.0131(8) -0.0067(8)
C4 0.0279(8) 0.0298(8) 0.0367(8) -0.0030(7) -0.0012(6) -0.0064(7)
C12 0.0621(12) 0.0285(9) 0.0406(10) -0.0110(8) -0.0083(9) 0.0059(8)
O5 0.0816(11) 0.0511(9) 0.0308(7) -0.0077(6) 0.0060(7) 0.0187(9)
C10 0.0344(8) 0.0200(7) 0.0299(8) -0.0005(6) -0.0025(6) 0.0009(6)
C19 0.0500(12) 0.0350(10) 0.0476(11) -0.0111(8) -0.0061(9) -0.0141(8)
C16 0.0458(10) 0.0302(8) 0.0314(8) -0.0008(7) -0.0075(7) -0.0031(8)
C20 0.0466(10) 0.0543(12) 0.0398(10) -0.0109(8) -0.0037(8) 0.0176(9)
C18 0.0284(8) 0.0510(12) 0.0557(11) 0.0038(9) 0.0070(8) -0.0098(8)
C17 0.0547(12) 0.0475(12) 0.0492(11) 0.0001(9) -0.0163(9) -0.0125(9)
O4 0.0453(7) 0.0291(6) 0.0391(7) 0.0055(5) -0.0032(5) 0.0034(5)

loop_
_atom_type_symbol
_atom_type_description
_atom_type_scat_dispersion_real
_atom_type_scat_dispersion_imag
_atom_type_scat_source
C C 0.0181 0.0091 'International Tables Vol C Tables 4.2.6.8 and 6.1.1.4'
H H 0.0000 0.0000 'International Tables Vol C Tables 4.2.6.8 and 6.1.1.4'
O O 0.0492 0.0322 'International Tables Vol C Tables 4.2.6.8 and 6.1.1.4'

loop_
_geom_angle_atom_site_label_1
_geom_angle_atom_site_label_2
_geom_angle_atom_site_label_3
_geom_angle
C5 O1 H1 109.5
C3 O3 H3 109.5
C7 C8 C15 108.69(13)
C7 C8 C14 114.75(14)
C7 C8 C9 112.72(12)
C15 C8 C9 109.19(14)
C14 C8 C15 101.69(12)
C14 C8 C9 109.14(13)
C6 O2 H2 113.1(18)
O3 C3 H3A 109.8
O3 C3 C2 110.62(14)
O3 C3 C4 113.24(15)
C2 C3 H3A 109.8
C2 C3 C4 103.52(12)
C4 C3 H3A 109.8
C16 O6 H6 109.5
C5 C1 H1A 105.5
C2 C1 H1A 105.5
C2 C1 C5 105.98(13)
C10 C1 H1A 105.5
C10 C1 C5 117.81(13)
C10 C1 C2 115.53(13)
C8 C7 H7A 107.3
C8 C7 H7B 107.3
C8 C7 C6 119.91(13)
H7A C7 H7B 106.9
C6 C7 H7A 107.3
C6 C7 H7B 107.3
C8 C15 H15A 110.1
C8 C15 H15B 110.1
H15A C15 H15B 108.4
C16 C15 C8 107.94(13)
C16 C15 H15A 110.1
C16 C15 H15B 110.1
C14 C13 C12 109.21(14)
C14 C13 C16 102.23(13)
C12 C13 C16 114.10(17)
O5 C13 C14 113.66(16)
O5 C13 C12 106.31(15)
O5 C13 C16 111.50(16)
O1 C5 C1 103.71(12)
O1 C5 C6 110.27(12)
O1 C5 C4 108.70(12)
C6 C5 C1 114.78(13)
C6 C5 C4 114.26(13)
C4 C5 C1 104.39(13)
C8 C14 H14A 111.4
C8 C14 H14B 111.4
C13 C14 C8 101.66(14)
C13 C14 H14A 111.4
C13 C14 H14B 111.4
H14A C14 H14B 109.3
C3 C2 C1 105.04(13)
C3 C2 H2A 108.2
C1 C2 H2A 108.2
O4 C2 C3 113.40(14)
O4 C2 C1 113.47(14)
O4 C2 H2A 108.2
O2 C6 C7 107.49(13)
O2 C6 C5 105.88(12)
O2 C6 H6A 109.5
C7 C6 C5 114.73(13)
C7 C6 H6A 109.5
C5 C6 H6A 109.5
C8 C9 H9 105.9
C11 C9 C8 110.04(13)
C11 C9 H9 105.9
C10 C9 C8 113.76(13)
C10 C9 H9 105.9
C10 C9 C11 114.43(14)
C9 C11 H11A 108.5
C9 C11 H11B 108.5
H11A C11 H11B 107.5
C12 C11 C9 115.26(15)
C12 C11 H11A 108.5
C12 C11 H11B 108.5
C3 C4 C5 101.38(12)
C19 C4 C3 110.85(15)
C19 C4 C5 115.67(15)
C19 C4 C18 109.22(16)
C18 C4 C3 108.07(15)
C18 C4 C5 111.23(14)
C13 C12 C11 112.92(15)
C13 C12 H12A 109.0
C13 C12 H12B 109.0
C11 C12 H12A 109.0
C11 C12 H12B 109.0
H12A C12 H12B 107.8
C13 O5 H5 101.9(19)
C9 C10 C1 114.42(13)
C20 C10 C1 123.19(16)
C20 C10 C9 122.24(15)
C4 C19 H19A 109.5
C4 C19 H19B 109.5
C4 C19 H19C 109.5
H19A C19 H19B 109.5
H19A C19 H19C 109.5
H19B C19 H19C 109.5
O6 C16 C15 109.01(15)
O6 C16 C13 104.91(15)
O6 C16 C17 109.49(15)
C15 C16 C13 102.50(13)
C17 C16 C15 115.07(17)
C17 C16 C13 115.17(17)
C10 C20 H20A 120.0
C10 C20 H20B 120.0
H20A C20 H20B 120.0
C4 C18 H18A 109.5
C4 C18 H18B 109.5
C4 C18 H18C 109.5
H18A C18 H18B 109.5
H18A C18 H18C 109.5
H18B C18 H18C 109.5
C16 C17 H17A 109.5
C16 C17 H17B 109.5
C16 C17 H17C 109.5
H17A C17 H17B 109.5
H17A C17 H17C 109.5
H17B C17 H17C 109.5
C2 O4 H4 109.5

loop_
_geom_bond_atom_site_label_1
_geom_bond_atom_site_label_2
_geom_bond_distance
O1 H1 0.8200
O1 C5 1.4414(18)
O3 H3 0.8200
O3 C3 1.434(2)
C8 C7 1.528(2)
C8 C15 1.555(2)
C8 C14 1.536(2)
C8 C9 1.561(2)
O2 C6 1.4359(19)
O2 H2 0.77(3)
C3 H3A 0.9800
C3 C2 1.520(2)
C3 C4 1.538(3)
O6 H6 0.8200
O6 C16 1.441(2)
C1 H1A 0.9800
C1 C5 1.5685(19)
C1 C2 1.542(2)
C1 C10 1.525(2)
C7 H7A 0.9700
C7 H7B 0.9700
C7 C6 1.529(2)
C15 H15A 0.9700
C15 H15B 0.9700
C15 C16 1.544(2)
C13 C14 1.525(2)
C13 C12 1.527(3)
C13 O5 1.427(2)
C13 C16 1.553(3)
C5 C6 1.534(2)
C5 C4 1.568(2)
C14 H14A 0.9700
C14 H14B 0.9700
C2 H2A 0.9800
C2 O4 1.417(2)
C6 H6A 0.9800
C9 H9 0.9800
C9 C11 1.552(2)
C9 C10 1.524(2)
C11 H11A 0.9700
C11 H11B 0.9700
C11 C12 1.536(3)
C4 C19 1.536(2)
C4 C18 1.537(2)
C12 H12A 0.9700
C12 H12B 0.9700
O5 H5 0.75(3)
C10 C20 1.330(3)
C19 H19A 0.9600
C19 H19B 0.9600
C19 H19C 0.9600
C16 C17 1.522(3)
C20 H20A 0.9300
C20 H20B 0.9300
C18 H18A 0.9600
C18 H18B 0.9600
C18 H18C 0.9600
C17 H17A 0.9600
C17 H17B 0.9600
C17 H17C 0.9600
O4 H4 0.8200
